data_2229082
loop_
_publ_author_name
'Yamin, Bohari M.'
'Othman, Nur Eliyanti Ali'
'Yusof, M. Sukeri M.'
'Embong, Farhana.'

_publ_section_title
;
 <i>N</i>-(4-Chlorobutanoyl)-<i>N</i>'-phenylthiourea
;
_journal_coeditor_code HG2783
_journal_issue 2
_journal_name_full 'Acta Crystallographica Section E'
_journal_page_first o419
_journal_paper_doi 10.1107/S1600536811001498
_journal_volume 67
_journal_year 2011
_chemical_formula_iupac 'C11 H13 Cl N2 O S'
_chemical_formula_moiety 'C11 H13 Cl N2 O S'
_chemical_formula_sum 'C11 H13 Cl N2 O S'
_chemical_formula_weight 256.74
_chemical_melting_point_gt 392.3
_chemical_melting_point_lt 393.2
_chemical_name_systematic
;
<i>N</i>-(4-Chlorobutanoyl)-<i>N</i>'-phenylthiourea
;
_space_group_IT_number 14
_symmetry_cell_setting monoclinic
_symmetry_space_group_name_Hall '-P 2ybc'
_symmetry_space_group_name_H-M 'P 1 21/c 1'
_atom_sites_solution_hydrogens geom
_atom_sites_solution_primary direct
_atom_sites_solution_secondary difmap
_audit_creation_method SHELXL-97
_cell_angle_alpha 90.00
_cell_angle_beta 112.408(4)
_cell_angle_gamma 90.00
_cell_formula_units_Z 8
_cell_length_a 14.610(3)
_cell_length_b 10.244(2)
_cell_length_c 18.230(4)
_cell_measurement_reflns_used 3372
_cell_measurement_temperature 298(2)
_cell_measurement_theta_max 25.5
_cell_measurement_theta_min 2.3
_cell_volume 2522.4(9)
_computing_cell_refinement 'SAINT (Bruker, 2000)'
_computing_data_collection 'SMART (Bruker, 2000)'
_computing_data_reduction 'SAINT (Bruker, 2000)'
_computing_molecular_graphics 'SHELXTL (Sheldrick, 2008)'
_computing_publication_material
;
SHELXTL, PARST (Nardelli, 1995) and PLATON (Spek, 2009)
;
_computing_structure_refinement 'SHELXL97 (Sheldrick, 2008)'
_computing_structure_solution 'SHELXS97 (Sheldrick, 2008)'
_diffrn_ambient_temperature 298(2)
_diffrn_detector_area_resol_mean 83.66
_diffrn_measured_fraction_theta_full 1.00
_diffrn_measured_fraction_theta_max 1.00
_diffrn_measurement_device_type
;
Bruker SMART APEX CCD area-detector
;
_diffrn_measurement_method \w
_diffrn_radiation_monochromator graphite
_diffrn_radiation_source 'fine-focus sealed tube'
_diffrn_radiation_type MoK\a
_diffrn_radiation_wavelength 0.71073
_diffrn_reflns_av_R_equivalents 0.0431
_diffrn_reflns_av_sigmaI/netI 0.0511
_diffrn_reflns_limit_h_max 16
_diffrn_reflns_limit_h_min -17
_diffrn_reflns_limit_k_max 11
_diffrn_reflns_limit_k_min -12
_diffrn_reflns_limit_l_max 20
_diffrn_reflns_limit_l_min -22
_diffrn_reflns_number 14531
_diffrn_reflns_theta_full 25.5
_diffrn_reflns_theta_max 25.5
_diffrn_reflns_theta_min 2.3
_diffrn_standards_decay_% 0
_diffrn_standards_interval_count 0
_diffrn_standards_interval_time 0
_diffrn_standards_number 0
_exptl_absorpt_coefficient_mu 0.449
_exptl_absorpt_correction_T_max 0.9607
_exptl_absorpt_correction_T_min 0.8066
_exptl_absorpt_correction_type multi-scan
_exptl_absorpt_process_details '(SADABS; Bruker, 2000)'
_exptl_crystal_colour colourless
_exptl_crystal_density_diffrn 1.352
_exptl_crystal_density_method 'not measured'
_exptl_crystal_description slab
_exptl_crystal_F_000 1072
_exptl_crystal_size_max 0.50
_exptl_crystal_size_mid 0.49
_exptl_crystal_size_min 0.09
_refine_diff_density_max 0.48
_refine_diff_density_min -0.29
_refine_ls_extinction_method none
_refine_ls_goodness_of_fit_ref 1.015
_refine_ls_hydrogen_treatment constr
_refine_ls_matrix_type full
_refine_ls_number_parameters 289
_refine_ls_number_reflns 4706
_refine_ls_number_restraints 0
_refine_ls_restrained_S_all 1.015
_refine_ls_R_factor_all 0.0783
_refine_ls_R_factor_gt 0.0478
_refine_ls_shift/su_max_lt 0.001
_refine_ls_shift/su_mean 0.000
_refine_ls_structure_factor_coef Fsqd
_refine_ls_weighting_details 'calc w=1/[\s^2^(Fo^2^)+(0.0595P)^2^+0.9697P] where P=(Fo^2^+2Fc^2^)/3'
_refine_ls_weighting_scheme calc
_refine_ls_wR_factor_gt 0.1137
_refine_ls_wR_factor_ref 0.1313
_reflns_number_gt 3195
_reflns_number_total 4706
_reflns_threshold_expression I>2/s(I)
_cod_data_source_file hg2783.cif
_cod_data_source_block I
_cod_original_cell_volume 2522.5(9)
_cod_original_sg_symbol_H-M 'P 21/c'
_cod_database_code 2229082
_cod_database_fobs_code 2229082

loop_
_symmetry_equiv_pos_as_xyz
'x, y, z'
'-x, y+1/2, -z+1/2'
'-x, -y, -z'
'x, -y-1/2, z-1/2'

loop_
_atom_site_type_symbol
_atom_site_label
_atom_site_fract_x
_atom_site_fract_y
_atom_site_fract_z
_atom_site_U_iso_or_equiv
_atom_site_adp_type
_atom_site_calc_flag
_atom_site_refinement_flags
_atom_site_occupancy
_atom_site_disorder_assembly
_atom_site_disorder_group
Cl Cl1 0.49537(8) 0.21955(15) 0.48980(7) 0.1177(5) Uani d . 1 . .
Cl Cl2 -0.21432(6) 0.81829(9) -0.21567(5) 0.0734(3) Uani d . 1 . .
S S1 1.01893(5) -0.02943(8) 0.66961(4) 0.0505(2) Uani d . 1 . .
S S2 0.24956(5) 0.47421(8) 0.02400(4) 0.0479(2) Uani d . 1 . .
O O1 0.79636(14) 0.1555(2) 0.75863(12) 0.0602(6) Uani d . 1 . .
O O2 0.07429(14) 0.80422(18) 0.07521(11) 0.0540(5) Uani d . 1 . .
N N1 0.84965(15) 0.0558(2) 0.67035(12) 0.0433(5) Uani d . 1 . .
H H1 0.8298 0.0332 0.6213 0.052 Uiso calc R 1 . .
N N2 0.98310(15) 0.0728(2) 0.79027(12) 0.0444(6) Uani d . 1 . .
H H2 0.9429 0.1100 0.8080 0.053 Uiso calc R 1 . .
N N3 0.09962(14) 0.6311(2) 0.00710(12) 0.0411(5) Uani d . 1 . .
H H3 0.0729 0.5877 -0.0363 0.049 Uiso calc R 1 . .
N N4 0.23236(15) 0.6444(2) 0.12761(13) 0.0457(6) Uani d . 1 . .
H H4 0.2007 0.7065 0.1393 0.055 Uiso calc R 1 . .
C C1 0.4980(2) 0.1639(4) 0.5816(2) 0.0839(12) Uani d . 1 . .
H H1A 0.4521 0.2154 0.5966 0.101 Uiso calc R 1 . .
H H1B 0.4756 0.0739 0.5760 0.101 Uiso calc R 1 . .
C C2 0.5993(2) 0.1718(4) 0.6469(2) 0.0709(10) Uani d . 1 . .
H H2A 0.6214 0.2619 0.6528 0.085 Uiso calc R 1 . .
H H2B 0.5946 0.1452 0.6965 0.085 Uiso calc R 1 . .
C C3 0.67435(19) 0.0891(3) 0.63244(17) 0.0539(8) Uani d . 1 . .
H H3A 0.6747 0.1104 0.5807 0.065 Uiso calc R 1 . .
H H3B 0.6551 -0.0017 0.6313 0.065 Uiso calc R 1 . .
C C4 0.77790(19) 0.1056(3) 0.69406(16) 0.0449(7) Uani d . 1 . .
C C5 0.94940(18) 0.0371(2) 0.71449(15) 0.0394(6) Uani d . 1 . .
C C6 1.08327(18) 0.0522(3) 0.84386(15) 0.0415(6) Uani d . 1 . .
C C7 1.1446(2) 0.1570(3) 0.87086(18) 0.0564(8) Uani d . 1 . .
H H7 1.1220 0.2408 0.8538 0.068 Uiso calc R 1 . .
C C8 1.2406(2) 0.1375(4) 0.9236(2) 0.0721(10) Uani d . 1 . .
H H8 1.2827 0.2087 0.9423 0.087 Uiso calc R 1 . .
C C9 1.2743(2) 0.0148(4) 0.9486(2) 0.0752(11) Uani d . 1 . .
H H9 1.3394 0.0026 0.9836 0.090 Uiso calc R 1 . .
C C10 1.2127(2) -0.0904(4) 0.9225(2) 0.0722(10) Uani d . 1 . .
H H10 1.2355 -0.1738 0.9404 0.087 Uiso calc R 1 . .
C C11 1.1162(2) -0.0724(3) 0.86907(18) 0.0570(8) Uani d . 1 . .
H H11 1.0741 -0.1436 0.8505 0.068 Uiso calc R 1 . .
C C12 -0.2044(2) 0.8804(3) -0.12092(18) 0.0609(8) Uani d . 1 . .
H H12A -0.2282 0.9697 -0.1271 0.073 Uiso calc R 1 . .
H H12B -0.2462 0.8291 -0.1015 0.073 Uiso calc R 1 . .
C C13 -0.09988(19) 0.8768(3) -0.06106(17) 0.0489(7) Uani d . 1 . .
H H13A -0.0978 0.9152 -0.0118 0.059 Uiso calc R 1 . .
H H13B -0.0583 0.9291 -0.0803 0.059 Uiso calc R 1 . .
C C14 -0.05878(19) 0.7394(3) -0.04492(18) 0.0488(7) Uani d . 1 . .
H H14A -0.1029 0.6861 -0.0290 0.059 Uiso calc R 1 . .
H H14B -0.0576 0.7031 -0.0937 0.059 Uiso calc R 1 . .
C C15 0.04357(19) 0.7319(3) 0.01824(16) 0.0418(6) Uani d . 1 . .
C C16 0.19336(17) 0.5905(3) 0.05662(15) 0.0382(6) Uani d . 1 . .
C C17 0.32572(19) 0.6032(3) 0.18617(16) 0.0446(7) Uani d . 1 . .
C C18 0.4123(2) 0.6520(3) 0.18414(19) 0.0616(8) Uani d . 1 . .
H H18 0.4111 0.7105 0.1448 0.074 Uiso calc R 1 . .
C C19 0.5016(2) 0.6125(4) 0.2418(2) 0.0790(11) Uani d . 1 . .
H H19 0.5608 0.6449 0.2413 0.095 Uiso calc R 1 . .
C C20 0.5028(3) 0.5265(4) 0.2990(2) 0.0837(12) Uani d . 1 . .
H H20 0.5629 0.5004 0.3375 0.100 Uiso calc R 1 . .
C C21 0.4155(3) 0.4778(4) 0.3003(2) 0.0798(11) Uani d . 1 . .
H H21 0.4168 0.4189 0.3395 0.096 Uiso calc R 1 . .
C C22 0.3259(2) 0.5167(3) 0.2432(2) 0.0610(8) Uani d . 1 . .
H H22 0.2666 0.4843 0.2437 0.073 Uiso calc R 1 . .

loop_
_atom_site_aniso_label
_atom_site_aniso_U_11
_atom_site_aniso_U_22
_atom_site_aniso_U_33
_atom_site_aniso_U_12
_atom_site_aniso_U_13
_atom_site_aniso_U_23
Cl1 0.0732(7) 0.1601(12) 0.0867(8) 0.0387(7) -0.0065(6) 0.0182(8)
Cl2 0.0749(6) 0.0718(6) 0.0519(5) -0.0005(4) -0.0002(4) 0.0018(4)
S1 0.0404(4) 0.0708(5) 0.0381(4) 0.0070(3) 0.0125(3) -0.0009(3)
S2 0.0404(4) 0.0594(5) 0.0391(4) 0.0100(3) 0.0101(3) -0.0034(3)
O1 0.0449(11) 0.0779(14) 0.0470(13) 0.0125(10) 0.0053(9) -0.0161(11)
O2 0.0520(12) 0.0504(12) 0.0459(12) 0.0108(9) 0.0031(9) -0.0066(10)
N1 0.0356(12) 0.0581(14) 0.0299(11) 0.0061(10) 0.0054(9) -0.0013(10)
N2 0.0354(12) 0.0555(14) 0.0364(13) 0.0069(10) 0.0071(10) -0.0072(11)
N3 0.0345(11) 0.0463(13) 0.0336(12) 0.0036(10) 0.0031(9) -0.0036(10)
N4 0.0383(12) 0.0511(13) 0.0381(13) 0.0097(10) 0.0039(10) -0.0053(11)
C1 0.0357(17) 0.118(3) 0.091(3) -0.0003(19) 0.0159(17) -0.035(2)
C2 0.0382(16) 0.105(3) 0.062(2) 0.0053(17) 0.0103(15) -0.021(2)
C3 0.0397(15) 0.068(2) 0.0451(17) 0.0045(14) 0.0066(13) -0.0058(15)
C4 0.0390(14) 0.0520(17) 0.0382(16) 0.0057(13) 0.0084(12) -0.0012(13)
C5 0.0374(14) 0.0400(14) 0.0369(15) -0.0003(11) 0.0098(11) 0.0044(12)
C6 0.0345(14) 0.0529(17) 0.0332(14) 0.0032(12) 0.0086(11) -0.0041(12)
C7 0.0450(16) 0.0573(19) 0.060(2) -0.0001(14) 0.0126(15) -0.0051(15)
C8 0.0425(18) 0.088(3) 0.073(2) -0.0110(18) 0.0077(16) -0.019(2)
C9 0.0387(17) 0.114(3) 0.055(2) 0.016(2) -0.0019(15) -0.011(2)
C10 0.063(2) 0.079(2) 0.059(2) 0.028(2) 0.0061(17) 0.0068(19)
C11 0.0519(18) 0.0562(18) 0.0532(19) 0.0038(15) 0.0093(14) -0.0026(15)
C12 0.0498(17) 0.068(2) 0.056(2) 0.0158(15) 0.0109(15) 0.0062(16)
C13 0.0448(15) 0.0491(17) 0.0470(17) 0.0048(13) 0.0110(13) -0.0001(13)
C14 0.0381(15) 0.0448(16) 0.0534(18) 0.0024(12) 0.0061(13) 0.0022(13)
C15 0.0399(14) 0.0410(15) 0.0404(16) 0.0015(12) 0.0106(12) 0.0044(13)
C16 0.0349(13) 0.0425(15) 0.0356(14) -0.0009(11) 0.0116(11) 0.0033(12)
C17 0.0398(15) 0.0471(16) 0.0371(15) 0.0030(12) 0.0038(12) -0.0082(13)
C18 0.0460(17) 0.078(2) 0.0545(19) -0.0024(16) 0.0128(15) -0.0066(17)
C19 0.0416(18) 0.112(3) 0.073(3) -0.0035(19) 0.0094(17) -0.021(2)
C20 0.054(2) 0.094(3) 0.073(3) 0.025(2) -0.0097(19) -0.011(2)
C21 0.081(3) 0.067(2) 0.064(2) 0.017(2) -0.002(2) 0.0118(18)
C22 0.0537(18) 0.0553(19) 0.061(2) 0.0008(15) 0.0074(16) 0.0025(16)

loop_
_atom_type_symbol
_atom_type_description
_atom_type_scat_dispersion_real
_atom_type_scat_dispersion_imag
_atom_type_scat_source
C C 0.0033 0.0016 'International Tables Vol C Tables 4.2.6.8 and 6.1.1.4'
H H 0.0000 0.0000 'International Tables Vol C Tables 4.2.6.8 and 6.1.1.4'
N N 0.0061 0.0033 'International Tables Vol C Tables 4.2.6.8 and 6.1.1.4'
O O 0.0106 0.0060 'International Tables Vol C Tables 4.2.6.8 and 6.1.1.4'
S S 0.1246 0.1234 'International Tables Vol C Tables 4.2.6.8 and 6.1.1.4'
Cl Cl 0.1484 0.1585 'International Tables Vol C Tables 4.2.6.8 and 6.1.1.4'

loop_
_geom_angle_atom_site_label_1
_geom_angle_atom_site_label_2
_geom_angle_atom_site_label_3
_geom_angle_site_symmetry_1
_geom_angle_site_symmetry_3
_geom_angle
_geom_angle_publ_flag
C4 N1 C5 . . 129.0(2) ?
C4 N1 H1 . . 115.5 ?
C5 N1 H1 . . 115.5 ?
C5 N2 C6 . . 123.1(2) ?
C5 N2 H2 . . 118.5 ?
C6 N2 H2 . . 118.5 ?
C15 N3 C16 . . 128.5(2) ?
C15 N3 H3 . . 115.7 ?
C16 N3 H3 . . 115.7 ?
C16 N4 C17 . . 122.5(2) ?
C16 N4 H4 . . 118.7 ?
C17 N4 H4 . . 118.7 ?
C2 C1 Cl1 . . 113.2(3) ?
C2 C1 H1A . . 108.9 ?
Cl1 C1 H1A . . 108.9 ?
C2 C1 H1B . . 108.9 ?
Cl1 C1 H1B . . 108.9 ?
H1A C1 H1B . . 107.8 ?
C3 C2 C1 . . 113.4(3) ?
C3 C2 H2A . . 108.9 ?
C1 C2 H2A . . 108.9 ?
C3 C2 H2B . . 108.9 ?
C1 C2 H2B . . 108.9 ?
H2A C2 H2B . . 107.7 ?
C2 C3 C4 . . 113.7(2) ?
C2 C3 H3A . . 108.8 ?
C4 C3 H3A . . 108.8 ?
C2 C3 H3B . . 108.8 ?
C4 C3 H3B . . 108.8 ?
H3A C3 H3B . . 107.7 ?
O1 C4 N1 . . 123.1(2) ?
O1 C4 C3 . . 123.8(2) ?
N1 C4 C3 . . 113.1(2) ?
N2 C5 N1 . . 117.2(2) ?
N2 C5 S1 . . 124.53(19) ?
N1 C5 S1 . . 118.25(19) ?
C7 C6 C11 . . 120.7(3) ?
C7 C6 N2 . . 119.3(2) ?
C11 C6 N2 . . 120.0(2) ?
C6 C7 C8 . . 119.4(3) ?
C6 C7 H7 . . 120.3 ?
C8 C7 H7 . . 120.3 ?
C9 C8 C7 . . 120.5(3) ?
C9 C8 H8 . . 119.7 ?
C7 C8 H8 . . 119.7 ?
C8 C9 C10 . . 120.3(3) ?
C8 C9 H9 . . 119.9 ?
C10 C9 H9 . . 119.9 ?
C9 C10 C11 . . 119.8(3) ?
C9 C10 H10 . . 120.1 ?
C11 C10 H10 . . 120.1 ?
C6 C11 C10 . . 119.3(3) ?
C6 C11 H11 . . 120.4 ?
C10 C11 H11 . . 120.4 ?
C13 C12 Cl2 . . 112.2(2) ?
C13 C12 H12A . . 109.2 ?
Cl2 C12 H12A . . 109.2 ?
C13 C12 H12B . . 109.2 ?
Cl2 C12 H12B . . 109.2 ?
H12A C12 H12B . . 107.9 ?
C12 C13 C14 . . 112.5(2) ?
C12 C13 H13A . . 109.1 ?
C14 C13 H13A . . 109.1 ?
C12 C13 H13B . . 109.1 ?
C14 C13 H13B . . 109.1 ?
H13A C13 H13B . . 107.8 ?
C15 C14 C13 . . 113.7(2) ?
C15 C14 H14A . . 108.8 ?
C13 C14 H14A . . 108.8 ?
C15 C14 H14B . . 108.8 ?
C13 C14 H14B . . 108.8 ?
H14A C14 H14B . . 107.7 ?
O2 C15 N3 . . 122.4(2) ?
O2 C15 C14 . . 124.1(2) ?
N3 C15 C14 . . 113.5(2) ?
N4 C16 N3 . . 117.6(2) ?
N4 C16 S2 . . 123.88(19) ?
N3 C16 S2 . . 118.51(19) ?
C22 C17 C18 . . 121.5(3) ?
C22 C17 N4 . . 118.8(3) ?
C18 C17 N4 . . 119.7(3) ?
C17 C18 C19 . . 118.9(3) ?
C17 C18 H18 . . 120.6 ?
C19 C18 H18 . . 120.6 ?
C20 C19 C18 . . 120.3(3) ?
C20 C19 H19 . . 119.9 ?
C18 C19 H19 . . 119.9 ?
C19 C20 C21 . . 120.4(3) ?
C19 C20 H20 . . 119.8 ?
C21 C20 H20 . . 119.8 ?
C20 C21 C22 . . 120.0(4) ?
C20 C21 H21 . . 120.0 ?
C22 C21 H21 . . 120.0 ?
C17 C22 C21 . . 119.0(3) ?
C17 C22 H22 . . 120.5 ?
C21 C22 H22 . . 120.5 ?

loop_
_geom_bond_atom_site_label_1
_geom_bond_atom_site_label_2
_geom_bond_site_symmetry_2
_geom_bond_distance
_geom_bond_publ_flag
Cl1 C1 . 1.755(4) ?
Cl2 C12 . 1.794(3) ?
S1 C5 . 1.673(3) ?
S2 C16 . 1.679(3) ?
O1 C4 . 1.216(3) ?
O2 C15 . 1.214(3) ?
N1 C4 . 1.375(3) ?
N1 C5 . 1.383(3) ?
N1 H1 . 0.8600 ?
N2 C5 . 1.329(3) ?
N2 C6 . 1.432(3) ?
N2 H2 . 0.8600 ?
N3 C15 . 1.381(3) ?
N3 C16 . 1.386(3) ?
N3 H3 . 0.8600 ?
N4 C16 . 1.320(3) ?
N4 C17 . 1.438(3) ?
N4 H4 . 0.8600 ?
C1 C2 . 1.507(4) ?
C1 H1A . 0.9700 ?
C1 H1B . 0.9700 ?
C2 C3 . 1.487(4) ?
C2 H2A . 0.9700 ?
C2 H2B . 0.9700 ?
C3 C4 . 1.511(4) ?
C3 H3A . 0.9700 ?
C3 H3B . 0.9700 ?
C6 C7 . 1.365(4) ?
C6 C11 . 1.380(4) ?
C7 C8 . 1.379(4) ?
C7 H7 . 0.9300 ?
C8 C9 . 1.363(5) ?
C8 H8 . 0.9300 ?
C9 C10 . 1.368(5) ?
C9 H9 . 0.9300 ?
C10 C11 . 1.387(4) ?
C10 H10 . 0.9300 ?
C11 H11 . 0.9300 ?
C12 C13 . 1.501(4) ?
C12 H12A . 0.9700 ?
C12 H12B . 0.9700 ?
C13 C14 . 1.514(4) ?
C13 H13A . 0.9700 ?
C13 H13B . 0.9700 ?
C14 C15 . 1.502(4) ?
C14 H14A . 0.9700 ?
C14 H14B . 0.9700 ?
C17 C22 . 1.366(4) ?
C17 C18 . 1.374(4) ?
C18 C19 . 1.387(5) ?
C18 H18 . 0.9300 ?
C19 C20 . 1.360(6) ?
C19 H19 . 0.9300 ?
C20 C21 . 1.378(6) ?
C20 H20 . 0.9300 ?
C21 C22 . 1.385(4) ?
C21 H21 . 0.9300 ?
C22 H22 . 0.9300 ?

loop_
_geom_hbond_atom_site_label_D
_geom_hbond_atom_site_label_H
_geom_hbond_atom_site_label_A
_geom_hbond_site_symmetry_D
_geom_hbond_site_symmetry_H
_geom_hbond_site_symmetry_A
_geom_hbond_distance_DH
_geom_hbond_distance_HA
_geom_hbond_distance_DA
_geom_hbond_angle_DHA
_geom_hbond_publ_flag
N2 H2 O1 . . 1_555 0.86 2.04 2.701(3) 134 yes
N4 H4 O2 . . 1_555 0.86 2.03 2.692(3) 133 yes
C3 H3A Cl1 . . 1_555 0.97 2.75 3.194(3) 109 no
C14 H14B Cl2 . . 1_555 0.97 2.77 3.180(3) 106 no
N1 H1 S2 . . 2_645 0.86 2.53 3.382(2) 173 yes
N2 H2 O2 . . 3_666 0.86 2.40 3.142(3) 144 yes
N3 H3 S1 . . 2_655 0.86 2.58 3.439(2) 175 yes
N4 H4 O1 . . 3_666 0.86 2.32 3.057(3) 143 yes
C14 H14A S2 . . 3_565 0.97 2.73 3.676(3) 166 yes
C2 H2A Cg2 . . 3_666 0.97 2.80 3.419(4) 123 yes
C13 H13A Cg1 . . 3_666 0.97 2.83 3.417(3) 153 yes

loop_
_geom_torsion_atom_site_label_1
_geom_torsion_atom_site_label_2
_geom_torsion_atom_site_label_3
_geom_torsion_atom_site_label_4
_geom_torsion_site_symmetry_1
_geom_torsion_site_symmetry_2
_geom_torsion_site_symmetry_3
_geom_torsion_site_symmetry_4
_geom_torsion
_geom_torsion_publ_flag
Cl1 C1 C2 C3 . . . . -62.3(4) ?
C1 C2 C3 C4 . . . . 175.0(3) ?
C5 N1 C4 O1 . . . . 8.8(5) ?
C5 N1 C4 C3 . . . . -170.0(3) ?
C2 C3 C4 O1 . . . . 16.7(5) ?
C2 C3 C4 N1 . . . . -164.5(3) ?
C6 N2 C5 N1 . . . . 176.3(2) ?
C6 N2 C5 S1 . . . . -3.1(4) ?
C4 N1 C5 N2 . . . . -1.0(4) ?
C4 N1 C5 S1 . . . . 178.5(2) ?
C5 N2 C6 C7 . . . . 110.5(3) ?
C5 N2 C6 C11 . . . . -71.0(4) ?
C11 C6 C7 C8 . . . . 0.3(5) ?
N2 C6 C7 C8 . . . . 178.8(3) ?
C6 C7 C8 C9 . . . . 0.2(5) ?
C7 C8 C9 C10 . . . . -1.0(6) ?
C8 C9 C10 C11 . . . . 1.3(6) ?
C7 C6 C11 C10 . . . . 0.1(5) ?
N2 C6 C11 C10 . . . . -178.5(3) ?
C9 C10 C11 C6 . . . . -0.8(5) ?
Cl2 C12 C13 C14 . . . . -61.6(3) ?
C12 C13 C14 C15 . . . . -176.6(3) ?
C16 N3 C15 O2 . . . . 3.3(4) ?
C16 N3 C15 C14 . . . . -174.7(2) ?
C13 C14 C15 O2 . . . . 33.0(4) ?
C13 C14 C15 N3 . . . . -149.0(2) ?
C17 N4 C16 N3 . . . . 175.2(2) ?
C17 N4 C16 S2 . . . . -3.5(4) ?
C15 N3 C16 N4 . . . . 7.5(4) ?
C15 N3 C16 S2 . . . . -173.7(2) ?
C16 N4 C17 C22 . . . . -97.0(3) ?
C16 N4 C17 C18 . . . . 83.5(3) ?
C22 C17 C18 C19 . . . . -0.4(5) ?
N4 C17 C18 C19 . . . . 179.1(3) ?
C17 C18 C19 C20 . . . . 0.3(5) ?
C18 C19 C20 C21 . . . . 0.0(6) ?
C19 C20 C21 C22 . . . . -0.1(6) ?
C18 C17 C22 C21 . . . . 0.2(5) ?
N4 C17 C22 C21 . . . . -179.3(3) ?
C20 C21 C22 C17 . . . . 0.0(5) ?
